data_4344281
loop_
_publ_author_name
'Zhang, Q.'
'Lu, C.'
'Yang, W.'
'Chen, S.'
'Yu, Y.'

_publ_section_title
;
 Hydrothermal syntheses and crystal structures of two lanthanum compounds
 La (O H) S O4 and La O (N O3)
;
_journal_name_full 'Inorganic Chemistry Communications'
_journal_page_first 889
_journal_page_last 892
_journal_volume 7
_journal_year 2004
_chemical_formula_sum 'H La N O4'
_chemical_name_systematic 'La (O H) (N O3)'
_space_group_IT_number 62
_symmetry_space_group_name_Hall '-P 2ac 2n'
_symmetry_space_group_name_H-M 'P n m a'
_cell_angle_alpha 90
_cell_angle_beta 90
_cell_angle_gamma 90
_cell_formula_units_Z 4
_cell_length_a 7.411
_cell_length_b 5.0498
_cell_length_c 8.588
_cell_volume 321.398
_citation_journal_id_ASTM ICCOFP
_cod_data_source_file Zhang_ICCOFP_2004_1303.cif
_cod_data_source_block H1La1N1O4
_cod_original_cell_volume 321.3979
_cod_original_formula_sum 'H1 La1 N1 O4'
_cod_database_code 4344281

loop_
_symmetry_equiv_pos_as_xyz
x,y,z
-x+1/2,-y,z+1/2
x+1/2,-y+1/2,-z+1/2
-x,y+1/2,-z
-x,-y,-z
x-1/2,y,-z-1/2
-x-1/2,y-1/2,z-1/2
x,-y-1/2,z

loop_
_atom_site_label
_atom_site_type_symbol
_atom_site_fract_x
_atom_site_fract_y
_atom_site_fract_z
_atom_site_occupancy
_atom_site_U_iso_or_equiv
O1 O-2 0.1506 0.0287 -0.1164 1 0.0
La1 La+2 0.14656 0.25 0.16772 1 0.0
O3 O-2 0.4611 0.25 0.1001 1 0.0
N1 N+5 0.1956 0.25 -0.1789 1 0.0
O2 O-2 0.2916 0.25 -0.3039 1 0.0
